data_7046439
loop_
_publ_author_name
'Hallett, Andrew J.'
'Placet, Emeline'
'Prieux, Roxane'
'McCafferty, Danielle'
'Platts, James A.'
'Lloyd, David'
'Isaacs, Marc'
'Hayes, Anthony J.'
'Coles, Simon J.'
'Pitak, Mateusz B.'
'Marchant, Sarah'
'Marriott, Stephen N.'
'Allemann, Rudolf K.'
'Dervisi, Athanasia'
'Fallis, Ian A.'

_publ_section_title
;
 Exploring the cellular uptake and localisation of phosphorescent rhenium
 fac-tricarbonyl metallosurfactants as a function of lipophilicity.
;
_journal_issue 40
_journal_name_full 'Dalton transactions (Cambridge, England : 2003)'
_journal_page_first 14241
_journal_page_last 14253
_journal_paper_doi 10.1039/c8dt00669e
_journal_volume 47
_journal_year 2018
_chemical_formula_moiety 'C19 H17 N3 O4 Re S, C F3 O3 S'
_chemical_formula_sum 'C20 H17 F3 N3 O7 Re S2'
_chemical_formula_weight 718.68
_space_group_crystal_system orthorhombic
_space_group_IT_number 19
_space_group_name_Hall 'P 2ac 2ab'
_space_group_name_H-M_alt 'P 21 21 21'
_symmetry_space_group_name_Hall 'P 2ac 2ab'
_symmetry_space_group_name_H-M 'P 21 21 21'
_atom_sites_solution_hydrogens geom
_audit_creation_method SHELXL-2014
_audit_update_record
;
2014-03-06 deposited with the CCDC.
2018-05-11 downloaded from the CCDC.
;
_cell_angle_alpha 90
_cell_angle_beta 90
_cell_angle_gamma 90
_cell_formula_units_Z 4
_cell_length_a 12.1102(9)
_cell_length_b 13.1182(9)
_cell_length_c 14.8639(10)
_cell_measurement_temperature 100(2)
_cell_measurement_theta_max 27.5
_cell_measurement_theta_min 2.3
_cell_volume 2361.3(3)
_computing_cell_refinement 'CrystalClear-SM Expert 3.1 b27 (Rigaku, 2012)'
_computing_data_collection 'CrystalClear-SM Expert 3.1 b27 (Rigaku, 2012)'
_computing_data_reduction 'CrystalClear-SM Expert 3.1 b27 (Rigaku, 2012)'
_computing_publication_material 'WinGX, ver.2013.3 (L.J. Farrugia, J.App.Cryst.(2012),45,849-854)'
_computing_structure_refinement 'SHELXL-2014 (Sheldrick, 2014)'
_computing_structure_solution 'Superflip (Palatinus & Chapuis, 2007)'
_diffrn_ambient_temperature 100
_diffrn_detector CCD
_diffrn_detector_area_resol_mean 28.5714
_diffrn_measured_fraction_theta_full 0.998
_diffrn_measured_fraction_theta_max 0.997
_diffrn_measurement_device
;
AFC12 (Right): Kappa 3 circle
;
_diffrn_measurement_device_type
;
Rigaku Saturn724+ (2x2 bin mode)
;
_diffrn_measurement_method 'profile data from \w-scans'
_diffrn_measurement_specimen_support Mitegen
_diffrn_radiation_monochromator Confocal
_diffrn_radiation_type 'Mo K\a'
_diffrn_radiation_wavelength 0.71075
_diffrn_reflns_av_R_equivalents 0.0307
_diffrn_reflns_av_unetI/netI 0.0245
_diffrn_reflns_Laue_measured_fraction_full 0.998
_diffrn_reflns_Laue_measured_fraction_max 0.997
_diffrn_reflns_limit_h_max 15
_diffrn_reflns_limit_h_min -15
_diffrn_reflns_limit_k_max 11
_diffrn_reflns_limit_k_min -17
_diffrn_reflns_limit_l_max 12
_diffrn_reflns_limit_l_min -19
_diffrn_reflns_number 18399
_diffrn_reflns_point_group_measured_fraction_full 0.999
_diffrn_reflns_point_group_measured_fraction_max 0.997
_diffrn_reflns_theta_full 25.242
_diffrn_reflns_theta_max 27.509
_diffrn_reflns_theta_min 2.668
_diffrn_source 'Rotating Anode'
_diffrn_source_current 55.0
_diffrn_source_power 2.5
_diffrn_source_voltage 45.0
_exptl_absorpt_coefficient_mu 5.394
_exptl_absorpt_correction_T_max 1.000
_exptl_absorpt_correction_T_min 0.800
_exptl_absorpt_correction_type multi-scan
_exptl_absorpt_process_details 'CrystalClear-SM Expert 3.1 b27 (Rigaku, 2012)'
_exptl_crystal_colour 'pale Yellow'
_exptl_crystal_density_diffrn 2.022
_exptl_crystal_description prism
_exptl_crystal_F_000 1392
_exptl_crystal_size_max 0.120
_exptl_crystal_size_mid 0.100
_exptl_crystal_size_min 0.040
_refine_diff_density_max 1.212
_refine_diff_density_min -0.447
_refine_diff_density_rms 0.097
_refine_ls_abs_structure_details
;
 Flack x determined using 2312 quotients [(I+)-(I-)]/[(I+)+(I-)]
 (Parsons, Flack and Wagner, Acta Cryst. B69 (2013) 249-259).
;
_refine_ls_abs_structure_Flack 0.371(3)
_refine_ls_extinction_method none
_refine_ls_goodness_of_fit_ref 1.043
_refine_ls_hydrogen_treatment constr
_refine_ls_matrix_type full
_refine_ls_number_parameters 327
_refine_ls_number_reflns 5408
_refine_ls_number_restraints 0
_refine_ls_restrained_S_all 1.043
_refine_ls_R_factor_all 0.0261
_refine_ls_R_factor_gt 0.0258
_refine_ls_shift/su_max 0.001
_refine_ls_shift/su_mean 0.000
_refine_ls_structure_factor_coef Fsqd
_refine_ls_weighting_details 'w=1/[\s^2^(Fo^2^)+(0.0344P)^2^+6.3332P] where P=(Fo^2^+2Fc^2^)/3'
_refine_ls_weighting_scheme calc
_refine_ls_wR_factor_gt 0.0655
_refine_ls_wR_factor_ref 0.0657
_reflns_Friedel_coverage 0.777
_reflns_Friedel_fraction_full 1.000
_reflns_Friedel_fraction_max 0.997
_reflns_number_gt 5329
_reflns_number_total 5408
_reflns_threshold_expression 'I > 2\s(I)'
_cod_data_source_file c8dt00669e2.cif
_cod_data_source_block 9plus_a
_cod_depositor_comments
;
The following automatic conversions were performed:

'_exptl_absorpt_correction_type' value 'Multi-scan' changed to
'multi-scan' according to
/home/data/users/saulius/crontab/automatic-downloads/rss-feeds/RSC/lib/dictionaries/cif_core.dic
dictionary named 'cif_core.dic' version 2.4.2 from 2011-04-26.

Automatic conversion script
Id: cif_fix_values 4973 2017-02-22 13:04:09Z antanas 

 Adding full bibliography for 7046437--7046439.cif.
;
_cod_database_code 7046439
_shelx_space_group_comment
;
The symmetry employed for this shelxl refinement is uniquely defined
by the following loop, which should always be used as a source of
symmetry information in preference to the above space-group names.
They are only intended as comments.
;
_shelx_estimated_absorpt_t_min 0.564
_shelx_estimated_absorpt_t_max 0.813
_shelxl_version_number 2014-1

loop_
_space_group_symop_operation_xyz
'x, y, z'
'-x+1/2, -y, z+1/2'
'x+1/2, -y+1/2, -z'
'-x, y+1/2, -z+1/2'

loop_
_atom_site_label
_atom_site_type_symbol
_atom_site_fract_x
_atom_site_fract_y
_atom_site_fract_z
_atom_site_U_iso_or_equiv
_atom_site_adp_type
_atom_site_occupancy
_atom_site_site_symmetry_order
_atom_site_calc_flag
_atom_site_refinement_flags_posn
_atom_site_refinement_flags_adp
C11 C 1.0211(6) 1.0062(5) 0.6652(5) 0.0259(15) Uani 1 1 d . .
C13 C 0.8952(6) 0.9434(5) 0.5234(5) 0.0237(13) Uani 1 1 d . .
C12 C 0.8053(6) 1.0106(6) 0.6788(5) 0.0294(16) Uani 1 1 d . .
C10 C 1.1216(5) 0.7737(5) 0.6165(4) 0.0226(13) Uani 1 1 d . .
H10 H 1.1583 0.8372 0.6236 0.027 Uiso 1 1 calc R U
C9 C 1.1845(6) 0.6869(6) 0.6046(5) 0.0251(14) Uani 1 1 d . .
H9 H 1.2628 0.6903 0.6047 0.030 Uiso 1 1 calc R U
C8 C 1.1309(5) 0.5949(7) 0.5926(5) 0.0279(13) Uani 1 1 d . .
H8 H 1.1721 0.5340 0.5842 0.033 Uiso 1 1 calc R U
C7 C 1.0170(5) 0.5923(7) 0.5928(5) 0.0261(13) Uani 1 1 d . .
H7 H 0.9791 0.5298 0.5836 0.031 Uiso 1 1 calc R U
C6 C 0.9583(5) 0.6819(5) 0.6066(4) 0.0209(13) Uani 1 1 d . .
C5 C 0.8365(5) 0.6853(5) 0.6085(4) 0.0211(13) Uani 1 1 d . .
C4 C 0.7701(6) 0.6008(6) 0.5931(5) 0.0267(13) Uani 1 1 d . .
H4 H 0.8028 0.5363 0.5817 0.032 Uiso 1 1 calc R U
C3 C 0.6559(6) 0.6107(6) 0.5942(5) 0.0294(15) Uani 1 1 d . .
H3 H 0.6096 0.5532 0.5846 0.035 Uiso 1 1 calc R U
C2 C 0.6111(5) 0.7061(6) 0.6098(5) 0.0255(13) Uani 1 1 d . .
H2 H 0.5334 0.7155 0.6101 0.031 Uiso 1 1 calc R U
C1 C 0.6812(6) 0.7878(6) 0.6251(4) 0.0246(14) Uani 1 1 d . .
H1 H 0.6500 0.8532 0.6355 0.030 Uiso 1 1 calc R U
C14 C 1.0325(6) 0.8338(5) 0.8194(5) 0.0246(13) Uani 1 1 d . .
H14 H 1.0962 0.8437 0.7832 0.030 Uiso 1 1 calc R U
C15 C 0.8543(5) 0.8285(5) 0.8557(5) 0.0232(12) Uani 1 1 d . .
C16 C 0.8987(6) 0.8022(5) 0.9362(4) 0.0225(12) Uani 1 1 d . .
C17 C 0.7331(6) 0.8363(6) 0.8377(5) 0.0294(15) Uani 1 1 d . .
H17A H 0.6926 0.8342 0.8947 0.044 Uiso 1 1 calc R U
H17B H 0.7098 0.7790 0.7997 0.044 Uiso 1 1 calc R U
H17C H 0.7174 0.9006 0.8067 0.044 Uiso 1 1 calc R U
C18 C 0.8424(6) 0.7760(6) 1.0232(5) 0.0296(15) Uani 1 1 d . .
H18A H 0.7648 0.7994 1.0205 0.036 Uiso 1 1 calc R U
H18B H 0.8792 0.8132 1.0728 0.036 Uiso 1 1 calc R U
C19 C 0.8440(6) 0.6630(6) 1.0441(6) 0.0330(16) Uani 1 1 d . .
H19A H 0.8018 0.6500 1.1000 0.040 Uiso 1 1 calc R U
H19B H 0.8078 0.6251 0.9946 0.040 Uiso 1 1 calc R U
C20 C 0.5738(7) 0.5237(6) 0.8473(6) 0.0355(16) Uani 1 1 d . .
N2 N 1.0107(4) 0.7719(4) 0.6183(4) 0.0199(11) Uani 1 1 d . .
N1 N 0.7920(5) 0.7781(4) 0.6259(4) 0.0199(11) Uani 1 1 d . .
N3 N 0.9313(5) 0.8479(4) 0.7882(4) 0.0231(12) Uani 1 1 d . .
O1 O 1.0860(5) 1.0686(4) 0.6755(4) 0.0331(11) Uani 1 1 d . .
O3 O 0.8855(4) 0.9646(4) 0.4496(3) 0.0306(11) Uani 1 1 d . .
O2 O 0.7456(5) 1.0757(4) 0.6956(4) 0.0361(13) Uani 1 1 d . .
O4 O 0.9529(5) 0.6274(5) 1.0547(4) 0.0425(15) Uani 1 1 d . .
H4A H 0.9713 0.6320 1.1091 0.064 Uiso 1 1 calc R U
O5 O 0.7152(4) 0.4163(4) 0.7572(3) 0.0324(11) Uani 1 1 d . .
O6 O 0.5205(4) 0.3745(5) 0.7445(4) 0.0380(14) Uani 1 1 d . .
O7 O 0.6179(4) 0.3383(4) 0.8835(4) 0.0354(12) Uani 1 1 d . .
F1 F 0.6523(5) 0.5597(5) 0.9020(5) 0.0623(17) Uani 1 1 d . .
F2 F 0.5567(6) 0.5916(5) 0.7833(4) 0.0657(18) Uani 1 1 d . .
F3 F 0.4806(4) 0.5178(4) 0.8957(3) 0.0417(11) Uani 1 1 d . .
S1 S 1.04079(14) 0.79728(14) 0.92761(11) 0.0255(3) Uani 1 1 d . .
S2 S 0.61169(12) 0.39903(15) 0.80289(11) 0.0259(3) Uani 1 1 d . .
Re1 Re 0.90787(2) 0.90367(2) 0.64773(2) 0.01887(7) Uani 1 1 d . .

loop_
_atom_site_aniso_label
_atom_site_aniso_U_11
_atom_site_aniso_U_22
_atom_site_aniso_U_33
_atom_site_aniso_U_23
_atom_site_aniso_U_13
_atom_site_aniso_U_12
C11 0.028(3) 0.024(3) 0.026(4) 0.001(3) -0.004(3) 0.004(3)
C13 0.018(3) 0.023(3) 0.031(3) 0.003(3) -0.003(3) -0.002(2)
C12 0.030(4) 0.032(4) 0.026(3) 0.002(3) -0.004(3) -0.005(3)
C10 0.022(3) 0.024(3) 0.021(3) 0.000(3) 0.002(2) -0.002(2)
C9 0.020(3) 0.030(4) 0.026(3) 0.000(3) 0.001(3) 0.002(3)
C8 0.025(3) 0.025(3) 0.033(3) 0.003(3) 0.002(3) 0.005(3)
C7 0.024(3) 0.023(3) 0.031(3) 0.001(3) 0.001(2) 0.000(3)
C6 0.023(3) 0.021(3) 0.019(3) 0.002(2) -0.001(3) -0.002(2)
C5 0.023(3) 0.023(3) 0.018(3) 0.000(3) -0.001(2) 0.000(2)
C4 0.026(3) 0.023(3) 0.031(3) -0.002(3) 0.002(3) -0.001(3)
C3 0.024(3) 0.032(4) 0.032(3) -0.001(3) 0.000(3) -0.008(3)
C2 0.017(3) 0.035(4) 0.025(3) 0.002(3) 0.001(2) -0.002(3)
C1 0.023(3) 0.026(3) 0.024(3) 0.004(3) 0.001(2) 0.001(3)
C14 0.023(3) 0.024(3) 0.027(3) -0.003(3) 0.005(3) 0.000(3)
C15 0.021(3) 0.021(3) 0.028(3) 0.000(3) 0.004(3) 0.000(2)
C16 0.021(3) 0.021(3) 0.025(3) 0.000(2) 0.004(3) 0.001(3)
C17 0.021(3) 0.033(3) 0.034(4) -0.003(3) -0.002(3) 0.001(3)
C18 0.027(4) 0.032(4) 0.030(4) 0.003(3) 0.006(3) -0.001(3)
C19 0.031(4) 0.035(4) 0.034(4) 0.004(3) 0.002(3) -0.003(3)
C20 0.041(4) 0.030(3) 0.035(4) 0.000(3) 0.009(4) 0.000(3)
N2 0.019(3) 0.020(3) 0.020(2) 0.000(2) -0.002(2) 0.003(2)
N1 0.020(2) 0.019(3) 0.021(3) 0.001(2) 0.000(2) -0.002(2)
N3 0.026(3) 0.020(3) 0.024(3) -0.001(2) 0.001(2) 0.001(2)
O1 0.032(3) 0.026(2) 0.042(3) 0.002(2) -0.008(2) -0.008(2)
O3 0.027(3) 0.038(3) 0.027(2) 0.007(2) -0.005(2) -0.006(2)
O2 0.037(3) 0.031(3) 0.040(3) -0.003(2) -0.007(2) 0.015(2)
O4 0.039(3) 0.052(4) 0.036(3) 0.011(3) 0.007(3) 0.016(3)
O5 0.021(2) 0.046(3) 0.031(2) -0.003(2) 0.0024(19) 0.000(2)
O6 0.022(3) 0.056(4) 0.035(3) -0.007(3) -0.002(2) -0.006(2)
O7 0.027(3) 0.041(3) 0.038(3) 0.009(2) 0.003(2) 0.004(2)
F1 0.050(3) 0.064(4) 0.072(4) -0.037(3) 0.008(3) -0.016(3)
F2 0.101(5) 0.039(3) 0.057(3) 0.017(3) 0.031(3) 0.021(3)
F3 0.039(3) 0.044(3) 0.042(3) 0.001(2) 0.013(2) 0.012(2)
S1 0.0203(7) 0.0313(8) 0.0250(8) 0.0037(7) 0.0007(6) 0.0030(6)
S2 0.0189(7) 0.0310(8) 0.0279(7) -0.0021(7) -0.0006(6) 0.0005(7)
Re1 0.01822(11) 0.01721(11) 0.02119(11) 0.00080(10) -0.00209(9) 0.00051(9)

loop_
_atom_type_symbol
_atom_type_description
_atom_type_scat_dispersion_real
_atom_type_scat_dispersion_imag
_atom_type_scat_source
C C 0.0033 0.0016 'International Tables Vol C Tables 4.2.6.8 and 6.1.1.4'
H H 0.0000 0.0000 'International Tables Vol C Tables 4.2.6.8 and 6.1.1.4'
N N 0.0061 0.0033 'International Tables Vol C Tables 4.2.6.8 and 6.1.1.4'
O O 0.0106 0.0060 'International Tables Vol C Tables 4.2.6.8 and 6.1.1.4'
F F 0.0171 0.0103 'International Tables Vol C Tables 4.2.6.8 and 6.1.1.4'
S S 0.1246 0.1234 'International Tables Vol C Tables 4.2.6.8 and 6.1.1.4'
Re Re -1.0185 7.2310 'International Tables Vol C Tables 4.2.6.8 and 6.1.1.4'

loop_
_geom_angle_atom_site_label_1
_geom_angle_atom_site_label_2
_geom_angle_atom_site_label_3
_geom_angle
O1 C11 Re1 178.3(6)
O3 C13 Re1 178.0(6)
O2 C12 Re1 178.2(7)
N2 C10 C9 122.6(7)
N2 C10 H10 118.7
C9 C10 H10 118.7
C8 C9 C10 118.6(6)
C8 C9 H9 120.7
C10 C9 H9 120.7
C7 C8 C9 119.4(8)
C7 C8 H8 120.3
C9 C8 H8 120.3
C8 C7 C6 119.4(8)
C8 C7 H7 120.3
C6 C7 H7 120.3
N2 C6 C7 121.2(6)
N2 C6 C5 116.1(6)
C7 C6 C5 122.7(6)
N1 C5 C4 121.1(6)
N1 C5 C6 115.4(6)
C4 C5 C6 123.5(6)
C5 C4 C3 120.1(7)
C5 C4 H4 120.0
C3 C4 H4 120.0
C2 C3 C4 118.4(7)
C2 C3 H3 120.8
C4 C3 H3 120.8
C3 C2 C1 119.2(6)
C3 C2 H2 120.4
C1 C2 H2 120.4
N1 C1 C2 122.5(7)
N1 C1 H1 118.7
C2 C1 H1 118.7
N3 C14 S1 115.5(5)
N3 C14 H14 122.3
S1 C14 H14 122.3
C16 C15 N3 114.6(6)
C16 C15 C17 124.4(6)
N3 C15 C17 121.0(6)
C15 C16 C18 129.6(6)
C15 C16 S1 109.9(5)
C18 C16 S1 120.5(5)
C15 C17 H17A 109.5
C15 C17 H17B 109.5
H17A C17 H17B 109.5
C15 C17 H17C 109.5
H17A C17 H17C 109.5
H17B C17 H17C 109.5
C16 C18 C19 113.2(6)
C16 C18 H18A 108.9
C19 C18 H18A 108.9
C16 C18 H18B 108.9
C19 C18 H18B 108.9
H18A C18 H18B 107.7
O4 C19 C18 111.1(6)
O4 C19 H19A 109.4
C18 C19 H19A 109.4
O4 C19 H19B 109.4
C18 C19 H19B 109.4
H19A C19 H19B 108.0
F2 C20 F1 108.1(7)
F2 C20 F3 107.1(7)
F1 C20 F3 107.1(7)
F2 C20 S2 112.6(6)
F1 C20 S2 111.0(6)
F3 C20 S2 110.7(5)
C10 N2 C6 118.8(6)
C10 N2 Re1 124.2(5)
C6 N2 Re1 116.8(4)
C1 N1 C5 118.7(6)
C1 N1 Re1 124.6(5)
C5 N1 Re1 116.7(4)
C14 N3 C15 110.0(6)
C14 N3 Re1 119.4(5)
C15 N3 Re1 130.5(4)
C19 O4 H4A 109.5
C14 S1 C16 90.0(3)
O7 S2 O6 114.7(4)
O7 S2 O5 115.6(3)
O6 S2 O5 114.6(3)
O7 S2 C20 102.0(4)
O6 S2 C20 103.0(4)
O5 S2 C20 104.4(4)
C13 Re1 C12 88.9(3)
C13 Re1 C11 89.8(3)
C12 Re1 C11 85.3(3)
C13 Re1 N2 93.9(2)
C12 Re1 N2 174.0(3)
C11 Re1 N2 100.0(2)
C13 Re1 N1 90.6(2)
C12 Re1 N1 99.8(3)
C11 Re1 N1 174.9(3)
N2 Re1 N1 74.9(2)
C13 Re1 N3 175.5(3)
C12 Re1 N3 95.5(3)
C11 Re1 N3 90.7(2)
N2 Re1 N3 81.6(2)
N1 Re1 N3 88.5(2)

loop_
_geom_bond_atom_site_label_1
_geom_bond_atom_site_label_2
_geom_bond_distance
C11 O1 1.144(9)
C11 Re1 1.938(7)
C13 O3 1.138(8)
C13 Re1 1.926(7)
C12 O2 1.146(9)
C12 Re1 1.930(8)
C10 N2 1.344(9)
C10 C9 1.381(10)
C10 H10 0.9500
C9 C8 1.381(11)
C9 H9 0.9500
C8 C7 1.380(9)
C8 H8 0.9500
C7 C6 1.389(10)
C7 H7 0.9500
C6 N2 1.352(9)
C6 C5 1.475(9)
C5 N1 1.356(9)
C5 C4 1.389(10)
C4 C3 1.389(9)
C4 H4 0.9500
C3 C2 1.384(11)
C3 H3 0.9500
C2 C1 1.386(10)
C2 H2 0.9500
C1 N1 1.348(8)
C1 H1 0.9500
C14 N3 1.324(9)
C14 S1 1.681(7)
C14 H14 0.9500
C15 C16 1.356(10)
C15 N3 1.393(9)
C15 C17 1.496(9)
C16 C18 1.503(9)
C16 S1 1.726(7)
C17 H17A 0.9800
C17 H17B 0.9800
C17 H17C 0.9800
C18 C19 1.515(11)
C18 H18A 0.9900
C18 H18B 0.9900
C19 O4 1.407(9)
C19 H19A 0.9900
C19 H19B 0.9900
C20 F2 1.320(10)
C20 F1 1.337(10)
C20 F3 1.340(9)
C20 S2 1.823(8)
N2 Re1 2.174(5)
N1 Re1 2.188(5)
N3 Re1 2.231(6)
O4 H4A 0.8400
O5 S2 1.444(5)
O6 S2 1.441(6)
O7 S2 1.441(6)
